data_4517386
loop_
_publ_author_name
'Oliveira, Ana P. A.'
'Freitas, Jennifer T. J.'
'Diniz, Renata'
'Pessoa, Claudia'
'Maranh\~ao, Sarah S'
'Ribeiro, Juliana M.'
'Souza-Fagundes, Elaine M'
'Beraldo, Heloisa'

_publ_section_title
;
 Triethylphosphinegold(I) Complexes with Secnidazole-Derived
 Thiosemicarbazones: Cytotoxic Activity against HCT-116 Colorectal Cancer
 Cells under Hypoxia Conditions.
;
_journal_issue 6
_journal_name_full 'ACS omega'
_journal_page_first 2939
_journal_page_last 2946
_journal_paper_doi 10.1021/acsomega.9b03778
_journal_volume 5
_journal_year 2020
_chemical_formula_sum 'C14 H18 N6 O3 S'
_chemical_formula_weight 350.4
_space_group_IT_number 61
_space_group_name_Hall '-P 2ac 2ab'
_space_group_name_H-M_alt 'P b c a'
_symmetry_cell_setting orthorhombic
_symmetry_Int_Tables_number 61
_symmetry_space_group_name_Hall '-P 2ac 2ab'
_symmetry_space_group_name_H-M 'P b c a'
_atom_sites_solution_hydrogens mixed
_audit_creation_date 2019-08-01T13:09:36-00:00
_audit_creation_method 'WinGX routine CIF_UPDATE'
_cell_angle_alpha 90
_cell_angle_beta 90
_cell_angle_gamma 90
_cell_formula_units_Z 8
_cell_length_a 15.3961(5)
_cell_length_b 13.6020(4)
_cell_length_c 16.0574(4)
_cell_measurement_reflns_used 16849
_cell_measurement_temperature 298(2)
_cell_measurement_theta_max 29.291
_cell_measurement_theta_min 3.214
_cell_volume 3362.70(17)
_computing_cell_refinement 'CrysAlisPro 1.171.39.46 (Rigaku OD, 2018)'
_computing_data_collection 'CrysAlisPro 1.171.39.46 (Rigaku OD, 2018)'
_computing_data_reduction 'CrysAlisPro 1.171.39.46 (Rigaku OD, 2018)'
_computing_structure_refinement 'SHELXL-2018/3 (Sheldrick, 2018)'
_diffrn_ambient_environment air
_diffrn_ambient_temperature 298(2)
_diffrn_detector 'CCD plate'
_diffrn_detector_area_resol_mean 5.2923
_diffrn_detector_type AtlasS2
_diffrn_measured_fraction_theta_full 1
_diffrn_measured_fraction_theta_max 0.955
_diffrn_measurement_device 'four-circle diffractometer'
_diffrn_measurement_device_type 'SuperNova, Dual, Cu at home/near, AtlasS2'
_diffrn_measurement_method '\w scans'
_diffrn_orient_matrix_type 'CrysAlisPro convention (1999,Acta A55,543-557)'
_diffrn_orient_matrix_UB_11 0.0042341
_diffrn_orient_matrix_UB_12 0.0485991
_diffrn_orient_matrix_UB_13 0.0155031
_diffrn_orient_matrix_UB_21 0.0454288
_diffrn_orient_matrix_UB_22 -0.0019012
_diffrn_orient_matrix_UB_23 -0.0070913
_diffrn_orient_matrix_UB_31 -0.0062946
_diffrn_orient_matrix_UB_32 0.0188423
_diffrn_orient_matrix_UB_33 -0.0407442
_diffrn_radiation_monochromator mirror
_diffrn_radiation_probe x-ray
_diffrn_radiation_type MoK\a
_diffrn_radiation_wavelength 0.71073
_diffrn_reflns_av_R_equivalents 0.0491
_diffrn_reflns_av_unetI/netI 0.0295
_diffrn_reflns_Laue_measured_fraction_full 1
_diffrn_reflns_Laue_measured_fraction_max 0.955
_diffrn_reflns_limit_h_max 21
_diffrn_reflns_limit_h_min -20
_diffrn_reflns_limit_k_max 18
_diffrn_reflns_limit_k_min -17
_diffrn_reflns_limit_l_max 22
_diffrn_reflns_limit_l_min -22
_diffrn_reflns_number 51305
_diffrn_reflns_point_group_measured_fraction_full 1
_diffrn_reflns_point_group_measured_fraction_max 0.955
_diffrn_reflns_theta_full 25.242
_diffrn_reflns_theta_max 29.883
_diffrn_reflns_theta_min 2.367
_diffrn_source 'micro-focus sealed X-ray tube'
_diffrn_source_type 'SuperNova (Mo) X-ray Source'
_exptl_absorpt_coefficient_mu 0.219
_exptl_absorpt_correction_T_max 1
_exptl_absorpt_correction_T_min 0.4745
_exptl_absorpt_correction_type multi-scan
_exptl_absorpt_process_details
;
        CrysAlisPro 1.171.39.46 (Rigaku Oxford Diffraction, 2018)
        Empirical absorption correction using spherical harmonics,
 implemented in SCALE3 ABSPACK scaling algorithm.
;
_exptl_crystal_colour orange
_exptl_crystal_density_diffrn 1.384
_exptl_crystal_description block
_exptl_crystal_F_000 1472
_exptl_crystal_size_max 0.723
_exptl_crystal_size_mid 0.468
_exptl_crystal_size_min 0.425
_refine_diff_density_max 0.309
_refine_diff_density_min -0.256
_refine_diff_density_rms 0.049
_refine_ls_extinction_method none
_refine_ls_goodness_of_fit_ref 1.027
_refine_ls_hydrogen_treatment constr
_refine_ls_matrix_type full
_refine_ls_number_parameters 217
_refine_ls_number_reflns 4639
_refine_ls_number_restraints 0
_refine_ls_restrained_S_all 1.027
_refine_ls_R_factor_all 0.0678
_refine_ls_R_factor_gt 0.0489
_refine_ls_shift/su_max 0
_refine_ls_shift/su_mean 0
_refine_ls_structure_factor_coef Fsqd
_refine_ls_weighting_details 'w=1/[\s^2^(Fo^2^)+(0.0825P)^2^+0.7706P] where P=(Fo^2^+2Fc^2^)/3'
_refine_ls_weighting_scheme calc
_refine_ls_wR_factor_gt 0.14
_refine_ls_wR_factor_ref 0.1538
_reflns_Friedel_coverage 0
_reflns_number_gt 3439
_reflns_number_total 4639
_reflns_threshold_expression 'I > 2\s(I)'
_cod_data_source_file ao9b03778_si_002.cif
_cod_data_source_block ausph
_cod_depositor_comments 'Adding full bibliography for 4517386--4517387.cif.'
_cod_database_code 4517386

loop_
_symmetry_equiv_pos_as_xyz
'x, y, z'
'-x+1/2, -y, z+1/2'
'x+1/2, -y+1/2, -z'
'-x, y+1/2, -z+1/2'
'-x, -y, -z'
'x-1/2, y, -z-1/2'
'-x-1/2, y-1/2, z'
'x, -y-1/2, z-1/2'

loop_
_atom_site_label
_atom_site_type_symbol
_atom_site_fract_x
_atom_site_fract_y
_atom_site_fract_z
_atom_site_U_iso_or_equiv
_atom_site_adp_type
_atom_site_occupancy
_atom_site_site_symmetry_order
_atom_site_calc_flag
_atom_site_refinement_flags_posn
_atom_site_refinement_flags_adp
S S 0.02194(3) 0.30981(3) 0.03540(3) 0.05610(16) Uani 1 1 d . .
N1 N 0.26830(11) 0.72328(13) -0.12877(10) 0.0658(4) Uani 1 1 d . .
N2 N 0.26477(9) 0.69739(10) 0.00720(9) 0.0489(3) Uani 1 1 d . .
N3 N 0.18364(9) 0.52867(10) 0.05232(8) 0.0459(3) Uani 1 1 d . .
N4 N 0.13271(9) 0.44881(10) 0.07143(8) 0.0477(3) Uani 1 1 d . .
H4N H 0.131828 0.42019 0.120722 0.057 Uiso 1 1 d R U
N5 N 0.08836(9) 0.45390(10) -0.06234(8) 0.0492(3) Uani 1 1 d . .
H5N H 0.119914 0.503323 -0.062143 0.059 Uiso 1 1 d R U
N6 N 0.15377(11) 0.82132(12) 0.04739(11) 0.0612(4) Uani 1 1 d . .
O1 O 0.15593(12) 0.79674(15) 0.12017(10) 0.0896(5) Uani 1 1 d . .
O2 O 0.10599(12) 0.88612(12) 0.02038(12) 0.0874(5) Uani 1 1 d . .
O3 O 0.14483(11) 0.32218(12) 0.21912(9) 0.0785(4) Uani 1 1 d . .
H3A H 0.174642 0.306881 0.267248 0.118 Uiso 1 1 d R U
H3B H 0.091942 0.275681 0.213548 0.118 Uiso 1 1 d R U
C1 C 0.29981(12) 0.67079(13) -0.06612(12) 0.0555(4) Uani 1 1 d . .
C2 C 0.21051(13) 0.78646(15) -0.09414(12) 0.0622(5) Uani 1 1 d . .
H2 H 0.178258 0.832975 -0.12321 0.075 Uiso 1 1 calc R U
C3 C 0.20690(11) 0.77162(12) -0.01117(11) 0.0503(4) Uani 1 1 d . .
C4 C 0.28508(12) 0.65352(14) 0.08753(11) 0.0575(4) Uani 1 1 d . .
H4A H 0.280322 0.703672 0.130231 0.069 Uiso 1 1 calc R U
H4B H 0.344846 0.630961 0.086738 0.069 Uiso 1 1 calc R U
C5 C 0.22720(10) 0.56856(12) 0.11050(9) 0.0461(3) Uani 1 1 d . .
C6 C 0.08298(10) 0.40724(11) 0.01111(9) 0.0431(3) Uani 1 1 d . .
C7 C 0.22888(14) 0.53827(16) 0.20036(11) 0.0640(5) Uani 1 1 d . .
H7A H 0.267178 0.580885 0.230737 0.096 Uiso 1 1 calc R U
H7B H 0.171392 0.542825 0.223176 0.096 Uiso 1 1 calc R U
H7C H 0.249157 0.471717 0.204636 0.096 Uiso 1 1 calc R U
C8 C 0.36654(16) 0.59310(17) -0.07516(16) 0.0779(6) Uani 1 1 d . .
H8A H 0.379163 0.565333 -0.021541 0.117 Uiso 1 1 calc R U
H8B H 0.345218 0.542561 -0.111541 0.117 Uiso 1 1 calc R U
H8C H 0.41849 0.621037 -0.098242 0.117 Uiso 1 1 calc R U
C9 C 0.05308(10) 0.43483(12) -0.14190(9) 0.0449(3) Uani 1 1 d . .
C10 C 0.01203(13) 0.34811(14) -0.16491(12) 0.0585(4) Uani 1 1 d . .
H10 H 0.003582 0.29806 -0.126288 0.07 Uiso 1 1 calc R U
C11 C -0.01620(13) 0.33735(16) -0.24647(13) 0.0670(5) Uani 1 1 d . .
H11 H -0.044351 0.27967 -0.261921 0.08 Uiso 1 1 calc R U
C12 C -0.00371(13) 0.40935(18) -0.30476(11) 0.0653(5) Uani 1 1 d . .
H12 H -0.021876 0.400085 -0.359435 0.078 Uiso 1 1 calc R U
C13 C 0.03585(12) 0.49513(18) -0.28157(11) 0.0636(5) Uani 1 1 d . .
H13 H 0.043929 0.544869 -0.320549 0.076 Uiso 1 1 calc R U
C14 C 0.06399(11) 0.50838(14) -0.20031(10) 0.0546(4) Uani 1 1 d . .
H14 H 0.090384 0.567175 -0.185028 0.066 Uiso 1 1 calc R U

loop_
_atom_site_aniso_label
_atom_site_aniso_U_11
_atom_site_aniso_U_22
_atom_site_aniso_U_33
_atom_site_aniso_U_23
_atom_site_aniso_U_13
_atom_site_aniso_U_12
S 0.0616(3) 0.0512(3) 0.0554(3) 0.00762(18) -0.00183(19) -0.00912(18)
N1 0.0748(10) 0.0707(10) 0.0519(8) 0.0014(7) 0.0076(7) 0.0074(8)
N2 0.0480(7) 0.0490(7) 0.0495(7) 0.0001(6) -0.0023(6) -0.0056(6)
N3 0.0457(7) 0.0526(7) 0.0394(6) 0.0012(5) -0.0021(5) -0.0031(5)
N4 0.0519(7) 0.0532(7) 0.0381(6) 0.0058(5) -0.0029(5) -0.0046(6)
N5 0.0574(8) 0.0501(7) 0.0400(6) 0.0031(5) -0.0053(6) -0.0088(6)
N6 0.0580(9) 0.0590(9) 0.0666(10) -0.0076(7) 0.0119(7) -0.0067(7)
O1 0.0937(12) 0.1154(14) 0.0597(9) -0.0101(9) 0.0160(8) 0.0073(10)
O2 0.0870(11) 0.0672(9) 0.1079(13) 0.0027(9) 0.0233(9) 0.0225(8)
O3 0.0952(11) 0.0856(10) 0.0546(8) 0.0095(7) -0.0098(7) -0.0123(8)
C1 0.0564(9) 0.0524(9) 0.0576(10) -0.0035(8) 0.0045(8) -0.0021(7)
C2 0.0651(11) 0.0651(11) 0.0564(10) 0.0090(9) 0.0026(9) 0.0065(9)
C3 0.0477(8) 0.0488(8) 0.0543(9) -0.0011(7) 0.0033(7) -0.0057(7)
C4 0.0565(9) 0.0647(10) 0.0513(9) 0.0013(8) -0.0128(8) -0.0072(8)
C5 0.0430(7) 0.0544(8) 0.0410(7) -0.0008(6) -0.0032(6) 0.0045(6)
C6 0.0425(7) 0.0452(8) 0.0416(7) 0.0013(6) -0.0004(6) 0.0062(6)
C7 0.0708(12) 0.0805(13) 0.0407(8) 0.0009(8) -0.0078(8) -0.0051(10)
C8 0.0814(14) 0.0662(12) 0.0860(15) -0.0018(11) 0.0099(12) 0.0178(11)
C9 0.0420(7) 0.0539(8) 0.0388(7) -0.0008(6) -0.0014(6) 0.0060(6)
C10 0.0675(11) 0.0569(10) 0.0512(9) -0.0024(8) -0.0107(8) -0.0008(8)
C11 0.0683(12) 0.0723(12) 0.0603(11) -0.0145(10) -0.0172(9) 0.0015(10)
C12 0.0547(9) 0.0991(15) 0.0421(8) -0.0071(9) -0.0073(7) 0.0113(10)
C13 0.0557(10) 0.0917(14) 0.0434(8) 0.0125(9) -0.0001(7) 0.0026(9)
C14 0.0520(9) 0.0650(10) 0.0468(8) 0.0059(7) -0.0002(7) -0.0029(8)

loop_
_atom_type_symbol
_atom_type_description
_atom_type_scat_dispersion_real
_atom_type_scat_dispersion_imag
_atom_type_scat_source
C C 0.0033 0.0016 'International Tables Vol C Tables 4.2.6.8 and 6.1.1.4'
H H 0 0 'International Tables Vol C Tables 4.2.6.8 and 6.1.1.4'
N N 0.0061 0.0033 'International Tables Vol C Tables 4.2.6.8 and 6.1.1.4'
O O 0.0106 0.006 'International Tables Vol C Tables 4.2.6.8 and 6.1.1.4'
S S 0.1246 0.1234 'International Tables Vol C Tables 4.2.6.8 and 6.1.1.4'

loop_
_exptl_crystal_face_index_h
_exptl_crystal_face_index_k
_exptl_crystal_face_index_l
_exptl_crystal_face_perp_dist
1 -1 -1 0.2761
-2 -1 1 0.2647
2 1 -1 0.2005
-1 -2 -2 0.1968
1 0 1 0.1555
-2 1 -2 0.273
2 -1 1 0.1997
-1 1 1 0.1492

loop_
_geom_angle_atom_site_label_1
_geom_angle_atom_site_label_2
_geom_angle_atom_site_label_3
_geom_angle
C1 N1 C2 105.67(16)
C1 N2 C3 105.60(15)
C1 N2 C4 125.42(16)
C3 N2 C4 128.97(15)
C5 N3 N4 118.30(13)
C6 N4 N3 119.43(13)
C6 N4 H4N 116.6
N3 N4 H4N 123.9
C6 N5 C9 133.20(14)
C6 N5 H5N 114.6
C9 N5 H5N 112.2
O1 N6 O2 123.61(18)
O1 N6 C3 119.37(18)
O2 N6 C3 116.99(17)
H3A O3 H3B 109
N1 C1 N2 111.89(16)
N1 C1 C8 124.32(18)
N2 C1 C8 123.78(18)
C3 C2 N1 109.72(17)
C3 C2 H2 125.1
N1 C2 H2 125.1
C2 C3 N2 107.11(15)
C2 C3 N6 127.42(17)
N2 C3 N6 125.47(16)
N2 C4 C5 113.88(13)
N2 C4 H4A 108.8
C5 C4 H4A 108.8
N2 C4 H4B 108.8
C5 C4 H4B 108.8
H4A C4 H4B 107.7
N3 C5 C7 126.75(16)
N3 C5 C4 117.37(14)
C7 C5 C4 115.86(14)
N5 C6 N4 113.28(14)
N5 C6 S 127.96(12)
N4 C6 S 118.74(12)
C5 C7 H7A 109.5
C5 C7 H7B 109.5
H7A C7 H7B 109.5
C5 C7 H7C 109.5
H7A C7 H7C 109.5
H7B C7 H7C 109.5
C1 C8 H8A 109.5
C1 C8 H8B 109.5
H8A C8 H8B 109.5
C1 C8 H8C 109.5
H8A C8 H8C 109.5
H8B C8 H8C 109.5
C14 C9 C10 119.34(15)
C14 C9 N5 115.75(15)
C10 C9 N5 124.88(15)
C11 C10 C9 118.90(18)
C11 C10 H10 120.5
C9 C10 H10 120.5
C12 C11 C10 121.74(19)
C12 C11 H11 119.1
C10 C11 H11 119.1
C13 C12 C11 119.14(17)
C13 C12 H12 120.4
C11 C12 H12 120.4
C12 C13 C14 120.41(19)
C12 C13 H13 119.8
C14 C13 H13 119.8
C9 C14 C13 120.45(18)
C9 C14 H14 119.8
C13 C14 H14 119.8

loop_
_geom_bond_atom_site_label_1
_geom_bond_atom_site_label_2
_geom_bond_distance
S C6 1.6709(16)
N1 C1 1.326(2)
N1 C2 1.356(3)
N2 C1 1.345(2)
N2 C3 1.379(2)
N2 C4 1.455(2)
N3 C5 1.272(2)
N3 N4 1.3744(19)
N4 C6 1.358(2)
N4 H4N 0.8821
N5 C6 1.3418(19)
N5 C9 1.4123(19)
N5 H5N 0.8294
N6 O1 1.216(2)
N6 O2 1.227(2)
N6 C3 1.418(2)
O3 H3A 0.9226
O3 H3B 1.0349
C1 C8 1.481(3)
C2 C3 1.349(3)
C2 H2 0.93
C4 C5 1.505(2)
C4 H4A 0.97
C4 H4B 0.97
C5 C7 1.501(2)
C7 H7A 0.96
C7 H7B 0.96
C7 H7C 0.96
C8 H8A 0.96
C8 H8B 0.96
C8 H8C 0.96
C9 C14 1.382(2)
C9 C10 1.388(2)
C10 C11 1.388(3)
C10 H10 0.93
C11 C12 1.368(3)
C11 H11 0.93
C12 C13 1.368(3)
C12 H12 0.93
C13 C14 1.387(2)
C13 H13 0.93
C14 H14 0.93

loop_
_geom_hbond_atom_site_label_D
_geom_hbond_atom_site_label_H
_geom_hbond_atom_site_label_A
_geom_hbond_distance_DH
_geom_hbond_distance_HA
_geom_hbond_distance_DA
_geom_hbond_angle_DHA
_geom_hbond_site_symmetry_A
_geom_hbond_publ_flag
O3 H3A N1 0.9200 1.9300 2.853(2) 177.00 2_565 yes
N4 H4N O3 0.8800 2.0800 2.937(2) 165.00 . yes
C4 H4A O1 0.9700 2.3000 2.833(3) 114.00 . yes
C4 H4A O3 0.9700 2.4400 3.300(2) 147.00 7_665 yes
C8 H8A O2 0.9600 2.5400 3.234(3) 129.00 7_655 yes
C10 H10 S 0.9300 2.6200 3.262(2) 127.00 . yes

loop_
_geom_torsion_atom_site_label_1
_geom_torsion_atom_site_label_2
_geom_torsion_atom_site_label_3
_geom_torsion_atom_site_label_4
_geom_torsion
C5 N3 N4 C6 177.47(14)
C2 N1 C1 N2 0.1(2)
C2 N1 C1 C8 -179.1(2)
C3 N2 C1 N1 0.3(2)
C4 N2 C1 N1 179.49(16)
C3 N2 C1 C8 179.42(18)
C4 N2 C1 C8 -1.4(3)
C1 N1 C2 C3 -0.4(2)
N1 C2 C3 N2 0.5(2)
N1 C2 C3 N6 -178.98(17)
C1 N2 C3 C2 -0.48(19)
C4 N2 C3 C2 -179.67(16)
C1 N2 C3 N6 179.05(16)
C4 N2 C3 N6 -0.1(3)
O1 N6 C3 C2 177.4(2)
O2 N6 C3 C2 -0.9(3)
O1 N6 C3 N2 -2.1(3)
O2 N6 C3 N2 179.71(17)
C1 N2 C4 C5 -90.8(2)
C3 N2 C4 C5 88.2(2)
N4 N3 C5 C7 -0.6(3)
N4 N3 C5 C4 177.77(14)
N2 C4 C5 N3 17.2(2)
N2 C4 C5 C7 -164.24(16)
C9 N5 C6 N4 176.01(16)
C9 N5 C6 S -5.9(3)
N3 N4 C6 N5 -2.1(2)
N3 N4 C6 S 179.65(11)
C6 N5 C9 C14 171.44(17)
C6 N5 C9 C10 -10.8(3)
C14 C9 C10 C11 0.7(3)
N5 C9 C10 C11 -177.07(17)
C9 C10 C11 C12 0.8(3)
C10 C11 C12 C13 -1.5(3)
C11 C12 C13 C14 0.9(3)
C10 C9 C14 C13 -1.3(3)
N5 C9 C14 C13 176.63(16)
C12 C13 C14 C9 0.5(3)
